data_2300265
loop_
_publ_author_name
'Lasocha, W.'
'Gawe\/l, B.'
'Rafalska-Lasocha, A.'
'Paw\/lowski, M.'
'Talik, P.'
'Paszkowicz, W.'

_publ_section_title
;
 Crystal structure study of selected xanthine derivatives
;
_journal_coeditor_code HX5087
_journal_issue 1
_journal_name_full 'Journal of Applied Crystallography'
_journal_page_first 163
_journal_page_last 167
_journal_paper_doi 10.1107/S0021889809047499
_journal_volume 43
_journal_year 2010
_chemical_formula_moiety 'C15 H14 Br1 N5 O2'
_chemical_formula_sum 'C15 H14 Br N5 O2'
_chemical_formula_weight 376.208
_chemical_name_common 8-(3-chloroiminephenyl)xantine
_chemical_name_systematic
; 
8-{[(1E)-(3-bromophenyl)methylene]amino}-1,3,7-trimethyl-3,7-dihydro-
-1H-purine-2,6-dione
;
_space_group_IT_number 2
_symmetry_cell_setting triclinic
_symmetry_space_group_name_Hall '-P 1'
_symmetry_space_group_name_H-M 'P -1'
_cell_angle_alpha 93.65(2)
_cell_angle_beta 94.16(1)
_cell_angle_gamma 93.71(2)
_cell_formula_units_Z 2
_cell_length_a 11.479(2)
_cell_length_b 14.738(3)
_cell_length_c 4.4760(8)
_cell_volume 751.9(2)
_computing_publication_material '(Jana2000; Petricek and Dusek, 2000)'
_computing_structure_refinement '(Jana2000; Petricek and Dusek, 2000)'
_diffrn_radiation_type synchrotron
_diffrn_radiation_wavelength 0.79989
_exptl_absorpt_coefficient_mu 1381.7
_exptl_absorpt_process_details '(Jana2000; Petricek and Dusek, 2000)'
_exptl_crystal_density_diffrn 1.662
_exptl_crystal_F_000 380
_pd_char_colour yellow
_pd_instr_location
; 
ESRF - Grenoble
;
_pd_meas_2theta_range_inc 0.003
_pd_meas_2theta_range_max 47.976
_pd_meas_2theta_range_min 1.005
_pd_meas_number_of_points 15658
_pd_proc_2theta_range_inc 0.003
_pd_proc_2theta_range_max 47.976
_pd_proc_2theta_range_min 1.005
_pd_proc_ls_pref_orient_corr 'March & Dollase'
_pd_proc_ls_profile_function Lorentzian
_pd_proc_ls_prof_R_factor 0.0603
_pd_proc_ls_prof_wR_expected 0.0223
_pd_proc_ls_prof_wR_factor 0.0897
_refine_ls_extinction_method none
_refine_ls_number_parameters 81
_refine_ls_R_factor_all 0.1139
_refine_ls_R_factor_gt 0.1136
_refine_ls_shift/su_max 0.16746
_refine_ls_shift/su_mean 0.15419
_refine_ls_weighting_scheme sigma
_refine_ls_wR_factor_gt 0.0990
_refine_ls_wR_factor_ref 0.0991
_cod_data_source_file hx5087.cif
_cod_data_source_block TP15ARLW
_cod_original_formula_sum 'C15 H14 Br1 N5 O2'
_cod_database_code 2300265

loop_
_symmetry_equiv_pos_site_id
_symmetry_equiv_pos_as_xyz
1 x,y,z
2 -x,-y,-z

loop_
_atom_site_label
_atom_site_type_symbol
_atom_site_fract_x
_atom_site_fract_y
_atom_site_fract_z
_atom_site_adp_type
_atom_site_U_iso_or_equiv
_atom_site_symmetry_multiplicity
_atom_site_occupancy
_atom_site_calc_flag
_atom_site_refinement_flags
_atom_site_disorder_assembly
_atom_site_disorder_group
C1 C 0.825(2) 0.813(2) 0.056(5) Uiso 0.013(11) 2 1 d . . .
N2 N 0.794(2) 0.8879(19) 0.211(6) Uiso 0.013(11) 2 1 d . . .
C3 C 0.703(2) 0.8545(16) 0.357(5) Uiso 0.013(11) 2 1 d . . .
C4 C 0.680(2) 0.7625(16) 0.293(5) Uiso 0.013(11) 2 1 d . . .
N5 N 0.759(3) 0.7372(19) 0.100(6) Uiso 0.013(11) 2 1 d . . .
N6 N 0.591(2) 0.7146(16) 0.418(6) Uiso 0.013(11) 2 1 d . . .
C7 C 0.520(2) 0.7564(15) 0.614(6) Uiso 0.013(11) 2 1 d . . .
N8 N 0.5413(19) 0.8502(15) 0.684(6) Uiso 0.013(11) 2 1 d . . .
C9 C 0.632(2) 0.8979(14) 0.556(5) Uiso 0.013(11) 2 1 d . . .
O10 O 0.648(3) 0.9796(14) 0.622(7) Uiso -0.003(18) 2 1 d . . .
C11 C 0.463(4) 0.889(5) 0.893(8) Uiso 0.07(3) 2 1 d . . .
O12 O 0.442(2) 0.711(2) 0.720(7) Uiso -0.003(18) 2 1 d . . .
C13 C 0.569(3) 0.620(2) 0.347(9) Uiso 0.07(3) 2 1 d . . .
N14 N 0.916(3) 0.806(3) -0.140(7) Uiso 0.03(2) 2 1 d . . .
C15 C 0.930(4) 0.733(3) -0.310(10) Uiso 0.03(2) 2 1 d . . .
C16 C 1.035(3) 0.741(3) -0.469(7) Uiso 0.022(18) 2 1 d . . .
C17 C 1.108(4) 0.819(2) -0.485(9) Uiso 0.022(18) 2 1 d . . .
C18 C 1.206(4) 0.809(2) -0.674(11) Uiso 0.022(18) 2 1 d . . .
C19 C 1.230(3) 0.724(2) -0.793(9) Uiso 0.022(18) 2 1 d . . .
C20 C 1.159(3) 0.6462(15) -0.756(5) Uiso 0.022(18) 2 1 d . . .
C21 C 1.062(3) 0.656(2) -0.593(7) Uiso 0.022(18) 2 1 d . . .
C23 C 0.851(4) 0.979(3) 0.203(10) Uiso 0.07(3) 2 1 d . . .
Br22 Br 1.1919(13) 0.5231(10) -0.925(3) Uani 0.071(8) 2 1 d . . .
H18 H 1.259(4) 0.862(2) -0.723(11) Uiso 0.0268 2 1 d . . .
H17 H 1.090(4) 0.876(2) 0.630(9) Uiso 0.0268 2 1 d . . .
H21 H 1.010(3) 0.601(2) -0.564(7) Uiso 0.0268 2 1 d . . .
H19 H 1.300(3) 0.717(2) -0.910(9) Uiso 0.0268 2 1 d . . .
H15 H 0.870(4) 0.680(3) -0.317(10) Uiso 0.0312 2 1 d . . .
H18a H 0.406(4) 0.840(5) 0.949(8) Uiso 0.0825 2 1 d . . .
H18b H 0.510(4) 0.917(5) 1.077(8) Uiso 0.0825 2 1 d . . .
H18c H 0.419(4) 0.937(5) 0.794(8) Uiso 0.0825 2 1 d . . .
H19a H 0.502(3) 0.596(2) 0.456(9) Uiso 0.0825 2 1 d . . .
H19b H 0.550(3) 0.608(2) 0.126(9) Uiso 0.0825 2 1 d . . .
H19c H 0.641(3) 0.588(2) 0.408(9) Uiso 0.0825 2 1 d . . .
H23a H 0.813(4) 1.023(3) 0.336(10) Uiso 0.0825 2 1 d . . .
H23b H 0.936(4) 0.978(3) 0.275(10) Uiso 0.0825 2 1 d . . .
H23c H 0.845(4) 0.998(3) -0.008(10) Uiso 0.0825 2 1 d . . .

loop_
_atom_site_aniso_label
_atom_site_aniso_type_symbol
_atom_site_aniso_U_11
_atom_site_aniso_U_22
_atom_site_aniso_U_33
_atom_site_aniso_U_12
_atom_site_aniso_U_13
_atom_site_aniso_U_23
Br22 Br 0.097(15) 0.095(13) 0.042(10) 0.031(12) 0.064(10) 0.030(10)

loop_
_atom_type_symbol
_atom_type_scat_dispersion_real
_atom_type_scat_dispersion_imag
_atom_type_scat_source
_atom_type_scat_Cromer_Mann_a1
_atom_type_scat_Cromer_Mann_b1
_atom_type_scat_Cromer_Mann_a2
_atom_type_scat_Cromer_Mann_b2
_atom_type_scat_Cromer_Mann_a3
_atom_type_scat_Cromer_Mann_b3
_atom_type_scat_Cromer_Mann_a4
_atom_type_scat_Cromer_Mann_b4
_atom_type_scat_Cromer_Mann_c
C 0.003 0.002 'International Tables Vol C Tables  4.2.6.8 and 6.1.1.4' 2.31 20.843901 1.02 10.2075 1.5886 0.5687 0.865 51.651199 0.2156
H 0.000 0.000 'International Tables Vol C Tables  4.2.6.8 and 6.1.1.4' 0.493002 10.5109 0.322912 26.1257 0.140191 3.14236 0.04081 57.799702 0.003038
Br 0.006 0.003 'International Tables Vol C Tables  4.2.6.8 and 6.1.1.4' 17.1789 2.1723 5.2358 16.579599 5.6377 0.2609 3.9851 41.4328 2.9557
N 0.011 0.006 'International Tables Vol C Tables  4.2.6.8 and 6.1.1.4' 12.2126 0.0057 3.1322 9.8933 2.0125 28.997499 1.1663 0.5826 -11.529
O -0.290 2.460 'International Tables Vol C Tables  4.2.6.8 and 6.1.1.4' 3.0485 13.2771 2.2868 5.7011 1.5463 0.3239 0.867 32.908901 0.2508

loop_
_geom_angle_atom_site_label_1
_geom_angle_atom_site_label_2
_geom_angle_atom_site_label_3
_geom_angle_site_symmetry_1
_geom_angle_site_symmetry_2
_geom_angle_site_symmetry_3
_geom_angle
_geom_angle_publ_flag
C17 C18 C19 . . . 120(3) yes
C18 C17 C16 . . . 116(3) yes
C17 C16 C21 . . . 122(3) yes
C17 C16 C15 . . . 127(4) yes
C21 C16 C15 . . . 111(4) yes
C21 C20 C19 . . . 118(3) yes
C21 C20 Br22 . . . 119(2) yes
C19 C20 Br22 . . . 123(3) yes
C18 C19 C20 . . . 122(4) yes
C16 C15 N14 . . . 112(4) yes
C15 N14 C1 . . . 123(4) yes
N14 C1 N2 . . . 128(3) yes
N14 C1 N5 . . . 118(3) yes
N2 C1 N5 . . . 113(3) yes
C1 N2 C23 . . . 124(3) yes
C1 N2 C3 . . . 103(2) yes
C3 N2 C23 . . . 133(3) yes
N2 C3 C4 . . . 112(2) yes
N2 C3 C9 . . . 131(2) yes
C4 C3 C9 . . . 117(2) yes
C3 C4 N5 . . . 106(2) yes
C3 C4 N6 . . . 122(2) yes
N5 C4 N6 . . . 133(2) yes
C1 N5 C4 . . . 106(2) yes
C3 C9 N8 . . . 121.9(19) yes
C3 C9 O10 . . . 120(3) yes
N8 C9 O10 . . . 118(3) yes
C9 N8 C7 . . . 119(2) yes
C9 N8 C11 . . . 126(3) yes
C7 N8 C11 . . . 115(3) yes
N8 C7 N6 . . . 118(2) yes
N8 C7 O12 . . . 122(3) yes
N6 C7 O12 . . . 120(2) yes
C4 N6 C7 . . . 122(2) yes
C4 N6 C13 . . . 120(3) yes
C7 N6 C13 . . . 118(3) yes

loop_
_geom_bond_atom_site_label_1
_geom_bond_atom_site_label_2
_geom_bond_site_symmetry_1
_geom_bond_site_symmetry_2
_geom_bond_distance
_geom_bond_publ_flag
C18 C17 . . 1.47(7) yes
C18 C19 . . 1.39(5) yes
C17 C16 . . 1.38(5) yes
C16 C21 . . 1.40(5) yes
C16 C15 . . 1.45(6) yes
C21 C20 . . 1.39(5) yes
C20 C19 . . 1.38(5) yes
C20 Br22 . . 1.99(3) yes
C15 N14 . . 1.30(6) yes
N14 C1 . . 1.42(4) yes
C1 N2 . . 1.35(4) yes
C1 N5 . . 1.35(4) yes
N2 C3 . . 1.35(4) yes
N2 C23 . . 1.46(5) yes
C3 C4 . . 1.37(3) yes
C3 C9 . . 1.40(3) yes
C4 N5 . . 1.35(4) yes
C4 N6 . . 1.38(4) yes
C9 N8 . . 1.40(3) yes
C9 O10 . . 1.22(3) yes
N8 C7 . . 1.40(3) yes
N8 C11 . . 1.46(5) yes
C7 N6 . . 1.38(4) yes
C7 O12 . . 1.22(4) yes
N6 C13 . . 1.42(4) yes

loop_
_cod_related_entry_id
_cod_related_entry_database
_cod_related_entry_code
1 ChemSpider 8961043
